data_1561350
loop_
_publ_author_name
'Wu, Hui'
'Tang, Wan Si'
'Zhou, Wei'
'Tarver, Jacob D.'
'Stavila, Vitalie'
'Brown, Craig M.'
'Udovic, Terrence J.'

_publ_section_title
;
 The low-temperature structural behavior of sodium
 1-carba-closo-decaborate: NaCB9H10
;
_journal_name_full 'Journal of Solid State Chemistry'
_journal_page_first 162
_journal_page_last 167
_journal_paper_doi 10.1016/j.jssc.2016.08.024
_journal_volume 243
_journal_year 2016
_chemical_formula_sum 'C H10 B9 Na'
_chemical_formula_weight 142.37
_space_group_IT_number 33
_space_group_name_Hall 'P 2c -2n'
_space_group_name_H-M_alt 'P n a 21'
_symmetry_cell_setting orthorhombic
_symmetry_space_group_name_H-M 'P n a 21'
_audit_creation_date 2016-02-29T15:19
_audit_creation_method 'from EXP file using GSAS2CIF'
_cell_angle_alpha 90.0
_cell_angle_beta 90.0
_cell_angle_gamma 90.0
_cell_formula_units_Z 4
_cell_length_a 9.98301(32)
_cell_length_b 10.63670(32)
_cell_length_c 7.82665(22)
_cell_measurement_temperature 298
_cell_volume 831.08(4)
_computing_structure_refinement GSAS
_diffrn_ambient_temperature 298
_diffrn_measurement_device_type APS
_diffrn_radiation_polarisn_ratio 0.99
_diffrn_radiation_probe x-ray
_diffrn_radiation_type synchrotron
_diffrn_radiation_wavelength 0.72768
_exptl_absorpt_correction_T_max 1.00000
_exptl_absorpt_correction_T_min 1.00000
_pd_calc_method 'Rietveld Refinement'
_pd_meas_2theta_range_inc 0.0104
_pd_meas_2theta_range_max 26.9896
_pd_meas_2theta_range_min 1.0
_pd_meas_number_of_points 2500
_pd_phase_name NaCB9H10_LT_Pna21
_pd_proc_2theta_range_inc 0.0104
_pd_proc_2theta_range_max 26.99847
_pd_proc_2theta_range_min 1.00887
_pd_proc_info_datetime 2016-02-29T15:19:21
_pd_proc_ls_peak_cutoff 0.00100
_pd_proc_ls_prof_R_factor 0.0274
_pd_proc_ls_prof_wR_expected 0.0107
_pd_proc_ls_prof_wR_factor 0.0402
_pd_proc_number_of_points 2500
_refine_ls_goodness_of_fit_all 3.79
_refine_ls_matrix_type full
_refine_ls_number_parameters 12
_refine_ls_number_restraints 0
_refine_ls_R_Fsqd_factor 0.08624
_refine_ls_shift/su_max 0.01
_refine_ls_shift/su_mean 0.01
_reflns_d_resolution_high 1.562
_reflns_d_resolution_low 7.279
_reflns_limit_h_max 6
_reflns_limit_h_min 0
_reflns_limit_k_max 8
_reflns_limit_k_min 0
_reflns_limit_l_max 7
_reflns_limit_l_min 0
_reflns_number_total 214
_cod_data_source_file JSSC-2016-243-162.cif
_cod_data_source_block NACB9H10_298K_publ
_cod_depositor_comments
;
The following automatic conversions were performed:

data item '_geom_angle_publ_flag' value 'N' was changed to 'n' in
accordance with the built-in table derived from the CIF Core
dictionary named 'cif_core.dic' version 2.4.5 last updated on
2014-11-21 (161 times).

data item '_geom_bond_publ_flag' value 'N' was changed to 'n' in
accordance with the built-in table derived from the CIF Core
dictionary named 'cif_core.dic' version 2.4.5 last updated on
2014-11-21 (64 times).

Automatic conversion script
Id: cif_fix_values 8369 2020-08-20 11:38:08Z andrius 
;
_cod_original_cell_volume 831.08(6)
_cod_database_code 1561350
_gsas_exptl_extinct_corr_t_min 1.00000
_gsas_exptl_extinct_corr_t_max 1.00000

loop_
_symmetry_equiv_pos_site_id
_symmetry_equiv_pos_as_xyz
1 +x,+y,+z
2 -x+1/2,+y+1/2,+z+1/2
3 +x+1/2,-y+1/2,+z
4 -x,-y,+z+1/2

loop_
_atom_site_type_symbol
_atom_site_label
_atom_site_fract_x
_atom_site_fract_y
_atom_site_fract_z
_atom_site_occupancy
_atom_site_thermal_displace_type
_atom_site_U_iso_or_equiv
_atom_site_symmetry_multiplicity
B B1 0.65918(13) 0.44089(24) 0.5243(16) 1.0 Uiso 0.04838 4
B B2 0.78738(13) 0.46432(24) 0.6885(16) 1.0 Uiso 0.04838 4
B B3 0.77659(13) 0.49232(24) 0.3590(16) 1.0 Uiso 0.04838 4
B B4 0.90499(13) 0.51479(24) 0.5230(16) 1.0 Uiso 0.04838 4
B B5 0.64482(13) 0.59496(24) 0.4302(16) 1.0 Uiso 0.04838 4
B B6 0.65257(13) 0.57504(24) 0.6643(16) 1.0 Uiso 0.04838 4
B B7 0.82713(13) 0.62745(24) 0.6624(16) 1.0 Uiso 0.04838 4
B B8 0.81976(13) 0.64700(24) 0.4302(16) 1.0 Uiso 0.04838 4
B B9 0.81573(13) 0.38028(24) 0.5065(16) 1.0 Uiso 0.04838 4
C C1 0.70724(13) 0.69461(24) 0.5611(16) 1.0 Uiso 0.04838 4
H H1 0.56064(13) 0.37596(24) 0.5192(16) 1.0 Uiso 0.085 4
H H2 0.80409(13) 0.41535(24) 0.8238(16) 1.0 Uiso 0.085 4
H H3 0.78362(13) 0.46805(24) 0.2101(16) 1.0 Uiso 0.085 4
H H4 1.02479(13) 0.51855(24) 0.5151(16) 1.0 Uiso 0.085 4
H H5 0.55436(13) 0.62453(24) 0.3398(16) 1.0 Uiso 0.085 4
H H6 0.56796(13) 0.58868(24) 0.7697(16) 1.0 Uiso 0.085 4
H H7 0.89127(13) 0.68787(24) 0.7619(16) 1.0 Uiso 0.085 4
H H8 0.87664(13) 0.72328(24) 0.3444(16) 1.0 Uiso 0.085 4
H H9 0.85338(13) 0.27401(24) 0.4874(16) 1.0 Uiso 0.085 4
H H10 0.67484(13) 0.79100(24) 0.5786(16) 1.0 Uiso 0.085 4
Na Na1 0.14263(28) 0.34680(30) 0.5388(16) 1.0 Uiso 0.08477 4

loop_
_atom_type_symbol
_atom_type_scat_dispersion_real
_atom_type_scat_dispersion_imag
_atom_type_scat_Cromer_Mann_a1
_atom_type_scat_Cromer_Mann_a2
_atom_type_scat_Cromer_Mann_a3
_atom_type_scat_Cromer_Mann_a4
_atom_type_scat_Cromer_Mann_b1
_atom_type_scat_Cromer_Mann_b2
_atom_type_scat_Cromer_Mann_b3
_atom_type_scat_Cromer_Mann_b4
_atom_type_scat_Cromer_Mann_c
_atom_type_scat_source
B 0.000 0.000 2.05450 23.2185 1.33260 1.02100 1.09790 60.3498 0.70680 0.14030 -0.1932 International_Tables_Vol_C
C 0.000 0.000 2.31000 20.8439 1.02000 10.2075 1.58860 0.56870 0.86500 51.6512 0.21560 International_Tables_Vol_C
H 0.000 0.000 0.49300 10.5109 0.32291 26.1257 0.14019 3.14236 0.04081 57.7997 0.00304 International_Tables_Vol_C
Na 0.000 0.000 4.76260 3.28500 3.17360 8.84220 1.26740 0.31360 1.11280 129.424 0.67600 International_Tables_Vol_C

loop_
_geom_angle_atom_site_label_1
_geom_angle_atom_site_label_2
_geom_angle_atom_site_label_3
_geom_angle
_geom_angle_site_symmetry_1
_geom_angle_site_symmetry_2
_geom_angle_site_symmetry_3
_geom_angle_publ_flag
B2 B1 B3 90.4635(23) 1_555 . 1_555 n
B2 B1 B5 102.6330(10) 1_555 . 1_555 n
B2 B1 B6 59.3678(10) 1_555 . 1_555 n
B2 B1 B9 57.6893(15) 1_555 . 1_555 n
B2 B1 H1 132.3450(11) 1_555 . 1_555 n
B3 B1 B5 59.3403(8) 1_555 . 1_555 n
B3 B1 B6 102.5345(16) 1_555 . 1_555 n
B3 B1 B9 57.6757(13) 1_555 . 1_555 n
B3 B1 H1 132.2116(12) 1_555 . 1_555 n
B5 B1 B6 61.6504(20) 1_555 . 1_555 n
B5 B1 B9 112.6564(7) 1_555 . 1_555 n
B5 B1 H1 116.3132(14) 1_555 . 1_555 n
B6 B1 B9 112.6506(8) 1_555 . 1_555 n
B6 B1 H1 116.4606(12) 1_555 . 1_555 n
B9 B1 H1 122.1838(21) 1_555 . 1_555 n
B1 B2 B4 89.5080(23) 1_555 . 1_555 n
B1 B2 B6 59.4745(14) 1_555 . 1_555 n
B1 B2 B7 101.9144(6) 1_555 . 1_555 n
B1 B2 B9 57.1981(15) 1_555 . 1_555 n
B1 B2 H2 131.4522(11) 1_555 . 1_555 n
B4 B2 B6 102.3313(17) 1_555 . 1_555 n
B4 B2 B7 59.51280(20) 1_555 . 1_555 n
B4 B2 B9 57.0130(14) 1_555 . 1_555 n
B4 B2 H2 131.8932(14) 1_555 . 1_555 n
B6 B2 B7 61.2808(18) 1_555 . 1_555 n
B6 B2 B9 112.2983(11) 1_555 . 1_555 n
B6 B2 H2 118.9937(7) 1_555 . 1_555 n
B7 B2 B9 112.0459(13) 1_555 . 1_555 n
B7 B2 H2 119.6006(7) 1_555 . 1_555 n
B9 B2 H2 119.3203(19) 1_555 . 1_555 n
B1 B3 B4 89.5116(23) 1_555 . 1_555 n
B1 B3 B5 59.5719(15) 1_555 . 1_555 n
B1 B3 B8 102.0543(12) 1_555 . 1_555 n
B1 B3 B9 57.2275(15) 1_555 . 1_555 n
B1 B3 H3 131.4886(11) 1_555 . 1_555 n
B4 B3 B5 102.4485(18) 1_555 . 1_555 n
B4 B3 B8 59.5227(5) 1_555 . 1_555 n
B4 B3 B9 57.0114(12) 1_555 . 1_555 n
B4 B3 H3 132.1324(13) 1_555 . 1_555 n
B5 B3 B8 61.4099(17) 1_555 . 1_555 n
B5 B3 B9 112.4584(15) 1_555 . 1_555 n
B5 B3 H3 118.4496(4) 1_555 . 1_555 n
B8 B3 B9 112.1191(18) 1_555 . 1_555 n
B8 B3 H3 119.19850(20) 1_555 . 1_555 n
B9 B3 H3 119.7182(16) 1_555 . 1_555 n
B2 B4 B3 90.5151(23) 1_555 . 1_555 n
B2 B4 B7 59.2084(16) 1_555 . 1_555 n
B2 B4 B8 102.2472(17) 1_555 . 1_555 n
B2 B4 B9 57.8134(10) 1_555 . 1_555 n
B2 B4 H4 133.3906(10) 1_555 . 1_555 n
B3 B4 B7 102.1201(18) 1_555 . 1_555 n
B3 B4 B8 59.1302(13) 1_555 . 1_555 n
B3 B4 B9 57.7680(8) 1_555 . 1_555 n
B3 B4 H4 131.8711(13) 1_555 . 1_555 n
B7 B4 B8 61.2401(18) 1_555 . 1_555 n
B7 B4 B9 112.4988(18) 1_555 . 1_555 n
B7 B4 H4 116.1436(9) 1_555 . 1_555 n
B8 B4 B9 112.4514(20) 1_555 . 1_555 n
B8 B4 H4 115.1892(11) 1_555 . 1_555 n
B9 B4 H4 123.3998(10) 1_555 . 1_555 n
B1 B5 B3 61.0878(13) 1_555 . 1_555 n
B1 B5 B6 59.1165(6) 1_555 . 1_555 n
B1 B5 B8 101.4765(9) 1_555 . 1_555 n
B1 B5 C1 108.0356(19) 1_555 . 1_555 n
B1 B5 H5 122.9481(6) 1_555 . 1_555 n
B3 B5 B6 101.9754(8) 1_555 . 1_555 n
B3 B5 B8 59.0689(18) 1_555 . 1_555 n
B3 B5 C1 108.4064(19) 1_555 . 1_555 n
B3 B5 H5 122.1017(16) 1_555 . 1_555 n
B6 B5 B8 89.71210(20) 1_555 . 1_555 n
B6 B5 C1 54.8589(13) 1_555 . 1_555 n
B6 B5 H5 130.7300(10) 1_555 . 1_555 n
B8 B5 C1 55.1683(6) 1_555 . 1_555 n
B8 B5 H5 130.0633(14) 1_555 . 1_555 n
C1 B5 H5 120.0807(15) 1_555 . 1_555 n
B1 B6 B2 61.1577(13) 1_555 . 1_555 n
B1 B6 B5 59.2331(14) 1_555 . 1_555 n
B1 B6 B7 101.6232(8) 1_555 . 1_555 n
B1 B6 C1 108.0387(21) 1_555 . 1_555 n
B1 B6 H6 123.0013(9) 1_555 . 1_555 n
B2 B6 B5 102.18610(10) 1_555 . 1_555 n
B2 B6 B7 59.1812(20) 1_555 . 1_555 n
B2 B6 C1 108.5384(19) 1_555 . 1_555 n
B2 B6 H6 122.5750(13) 1_555 . 1_555 n
B5 B6 B7 89.80740(20) 1_555 . 1_555 n
B5 B6 C1 54.7444(7) 1_555 . 1_555 n
B5 B6 H6 130.1121(13) 1_555 . 1_555 n
B7 B6 C1 55.22150(30) 1_555 . 1_555 n
B7 B6 H6 130.1760(13) 1_555 . 1_555 n
C1 B6 H6 119.6469(12) 1_555 . 1_555 n
B2 B7 B4 61.2788(15) 1_555 . 1_555 n
B2 B7 B6 59.53800(20) 1_555 . 1_555 n
B2 B7 B8 102.39010(10) 1_555 . 1_555 n
B2 B7 C1 108.8218(14) 1_555 . 1_555 n
B2 B7 H7 124.3767(11) 1_555 . 1_555 n
B4 B7 B6 102.3475(14) 1_555 . 1_555 n
B4 B7 B8 59.3725(13) 1_555 . 1_555 n
B4 B7 C1 108.6487(17) 1_555 . 1_555 n
B4 B7 H7 121.4780(18) 1_555 . 1_555 n
B6 B7 B8 90.26860(20) 1_555 . 1_555 n
B6 B7 C1 55.1789(16) 1_555 . 1_555 n
B6 B7 H7 131.9360(9) 1_555 . 1_555 n
B8 B7 C1 55.1560(8) 1_555 . 1_555 n
B8 B7 H7 127.3852(11) 1_555 . 1_555 n
C1 B7 H7 118.8377(17) 1_555 . 1_555 n
B3 B8 B4 61.3471(18) 1_555 . 1_555 n
B3 B8 B5 59.52130(20) 1_555 . 1_555 n
B3 B8 B7 102.3769(9) 1_555 . 1_555 n
B3 B8 C1 108.7087(12) 1_555 . 1_555 n
B3 B8 H8 124.2609(16) 1_555 . 1_555 n
B4 B8 B5 102.4028(16) 1_555 . 1_555 n
B4 B8 B7 59.3874(5) 1_555 . 1_555 n
B4 B8 C1 108.6979(15) 1_555 . 1_555 n
B4 B8 H8 122.1984(18) 1_555 . 1_555 n
B5 B8 B7 90.21180(20) 1_555 . 1_555 n
B5 B8 C1 55.0501(14) 1_555 . 1_555 n
B5 B8 H8 131.1051(6) 1_555 . 1_555 n
B7 B8 C1 55.1961(12) 1_555 . 1_555 n
B7 B8 H8 127.9548(8) 1_555 . 1_555 n
C1 B8 H8 118.5039(17) 1_555 . 1_555 n
B1 B9 B2 65.1126(5) 1_555 . 1_555 n
B1 B9 B3 65.0968(7) 1_555 . 1_555 n
B1 B9 B4 99.0731(20) 1_555 . 1_555 n
B1 B9 H9 131.03149(10) 1_555 . 1_555 n
B2 B9 B3 99.2870(21) 1_555 . 1_555 n
B2 B9 B4 65.1736(11) 1_555 . 1_555 n
B2 B9 H9 130.4895(8) 1_555 . 1_555 n
B3 B9 B4 65.2205(16) 1_555 . 1_555 n
B3 B9 H9 130.2201(14) 1_555 . 1_555 n
B4 B9 H9 129.8952(19) 1_555 . 1_555 n
B5 C1 B6 70.3967(20) 1_555 . 1_555 n
B5 C1 B7 108.1837(17) 1_555 . 1_555 n
B5 C1 B8 69.7816(18) 1_555 . 1_555 n
B5 C1 H10 126.2308(13) 1_555 . 1_555 n
B6 C1 B7 69.5996(17) 1_555 . 1_555 n
B6 C1 B8 108.0834(16) 1_555 . 1_555 n
B6 C1 H10 125.8386(16) 1_555 . 1_555 n
B7 C1 B8 69.6479(20) 1_555 . 1_555 n
B7 C1 H10 125.5852(7) 1_555 . 1_555 n
B8 C1 H10 126.07020(20) 1_555 . 1_555 n
B1 H1 Na1 105.85(7) 1_555 . 3_555 n
B3 H3 Na1 111.75(23) 1_555 . 4_664 n
B4 H4 Na1 120.40(11) 1_555 . 1_655 n
B7 H7 Na1 117.66(10) 1_555 . 4_665 n
B8 H8 Na1 107.25(12) 1_555 . 4_664 n
B9 H9 Na1 101.58(8) 1_555 . 3_555 n
H1 Na1 H3 151.0(5) 3_455 . 4_665 n
H1 Na1 H4 127.53(16) 3_455 . 1_455 n
H1 Na1 H7 74.58(24) 3_455 . 4_664 n
H1 Na1 H8 75.73(20) 3_455 . 4_665 n
H1 Na1 H9 77.25(13) 3_455 . 3_455 n
H3 Na1 H4 62.83(15) 4_665 . 1_455 n
H3 Na1 H7 134.38(31) 4_665 . 4_664 n
H3 Na1 H8 75.26(33) 4_665 . 4_665 n
H3 Na1 H9 104.14(16) 4_665 . 3_455 n
H4 Na1 H7 88.49(33) 1_455 . 4_664 n
H4 Na1 H8 106.8(4) 1_455 . 4_665 n
H4 Na1 H9 150.63(32) 1_455 . 3_455 n
H7 Na1 H8 150.07(16) 4_664 . 4_665 n
H7 Na1 H9 83.44(32) 4_664 . 3_455 n
H8 Na1 H9 93.75(24) 4_665 . 3_455 n

loop_
_geom_bond_atom_site_label_1
_geom_bond_atom_site_label_2
_geom_bond_distance
_geom_bond_site_symmetry_1
_geom_bond_site_symmetry_2
_geom_bond_publ_flag
B1 B2 1.831(13) . 1_555 n
B1 B3 1.829(13) . 1_555 n
B1 B5 1.803(8) . 1_555 n
B1 B6 1.800(11) . 1_555 n
B1 B9 1.696(3) . 1_555 n
B1 H1 1.202(2) . 1_555 n
B1 Na1 3.067(4) . 3_555 n
B2 B4 1.829(13) . 1_555 n
B2 B6 1.798(3) . 1_555 n
B2 B7 1.792(4) . 1_555 n
B2 B9 1.705(15) . 1_555 n
B2 H2 1.192(16) . 1_555 n
B3 B4 1.830(12) . 1_555 n
B3 B5 1.798(6) . 1_555 n
B3 B8 1.790(6) . 1_555 n
B3 B9 1.704(12) . 1_555 n
B3 H3 1.196(17) . 1_555 n
B3 Na1 3.139(10) . 4_664 n
B4 B7 1.798(11) . 1_555 n
B4 B8 1.797(8) . 1_555 n
B4 B9 1.690(3) . 1_555 n
B4 H4 1.198(2) . 1_555 n
B4 Na1 2.9727(30) . 1_655 n
B5 B6 1.846(18) . 1_555 n
B5 B8 1.832(2) . 1_555 n
B5 C1 1.600(12) . 1_555 n
B5 H5 1.189(11) . 1_555 n
B6 B7 1.830(2) . 1_555 n
B6 C1 1.603(9) . 1_555 n
B6 H6 1.190(12) . 1_555 n
B7 B8 1.831(18) . 1_555 n
B7 C1 1.603(9) . 1_555 n
B7 H7 1.196(12) . 1_555 n
B7 Na1 2.975(12) . 4_665 n
B8 C1 1.602(11) . 1_555 n
B8 H8 1.197(10) . 1_555 n
B8 Na1 3.086(12) . 4_664 n
B9 H9 1.201(4) . 1_555 n
B9 Na1 2.981(4) . 3_555 n
C1 B5 1.600(12) . 1_555 n
C1 B6 1.603(9) . 1_555 n
C1 B7 1.603(9) . 1_555 n
C1 B8 1.602(11) . 1_555 n
C1 H10 1.084(4) . 1_555 n
H1 Na1 2.512(4) . 3_555 n
H3 Na1 2.493(8) . 4_664 n
H4 Na1 2.181(4) . 1_655 n
H7 Na1 2.225(12) . 4_665 n
H8 Na1 2.512(12) . 4_664 n
H9 Na1 3.0167(33) . 1_655 n
H9 Na1 2.498(4) . 3_555 n
Na1 B1 3.067(4) . 3_455 n
Na1 B3 3.139(10) . 4_665 n
Na1 B4 2.9727(30) . 1_455 n
Na1 B7 2.975(12) . 4_664 n
Na1 B8 3.086(12) . 4_665 n
Na1 B9 2.981(4) . 3_455 n
Na1 H1 2.512(4) . 3_455 n
Na1 H3 2.493(8) . 4_665 n
Na1 H4 2.181(4) . 1_455 n
Na1 H7 2.225(12) . 4_664 n
Na1 H8 2.512(12) . 4_665 n
Na1 H9 3.0167(33) . 1_455 n
Na1 H9 2.498(4) . 3_455 n
